data_4062613
loop_
_publ_author_name
'Arto Puranen'
'Martti Klinga'
'Markku Leskel\"a'
'Timo Repo'

_publ_section_title
;
Rac and Meso Diastereomers of an Unsymmetric Zirconocene
Produce Polypropene with Similar Tacticity
;
_journal_name_full Organometallics
_journal_paper_doi 10.1021/om034332z
_journal_year 2004
_chemical_formula_moiety 'C27 H24 Cl2 Si Zr, C2 H2 Cl2'
_chemical_formula_sum 'C28 H26 Cl4 Si Zr'
_chemical_formula_weight 623.60
_space_group_IT_number 2
_symmetry_cell_setting triclinic
_symmetry_space_group_name_Hall '-P 1'
_symmetry_space_group_name_H-M 'P -1'
_cell_angle_alpha 108.77(3)
_cell_angle_beta 90.55(3)
_cell_angle_gamma 77.99(3)
_cell_formula_units_Z 2
_cell_length_a 10.665(2)
_cell_length_b 13.839(3)
_cell_length_c 9.635(2)
_cell_measurement_temperature 193(2)
_cell_volume 1314.4(5)
_diffrn_ambient_temperature 193(2)
_exptl_crystal_density_diffrn 1.576
_cod_database_code 4062613

loop_
_symmetry_equiv_pos_as_xyz
'x, y, z'
'-x, -y, -z'

loop_
_atom_site_label
_atom_site_type_symbol
_atom_site_fract_x
_atom_site_fract_y
_atom_site_fract_z
_atom_site_U_iso_or_equiv
_atom_site_adp_type
_atom_site_occupancy
_atom_site_symmetry_multiplicity
_atom_site_calc_flag
_atom_site_refinement_flags
_atom_site_disorder_assembly
_atom_site_disorder_group
Zr1 Zr 0.75235(2) 0.674278(19) 0.67123(3) 0.02023(9) Uani 1 1 d . . .
Cl1 Cl 0.95790(7) 0.57806(6) 0.71730(9) 0.03758(19) Uani 1 1 d . . .
Cl2 Cl 0.67874(8) 0.76455(6) 0.92498(8) 0.03343(18) Uani 1 1 d . . .
Cl3 Cl 0.91742(11) 1.38253(8) 0.86893(11) 0.0617(3) Uani 1 1 d . . .
Cl4 Cl 0.89028(11) 1.18554(8) 0.90004(11) 0.0630(3) Uani 1 1 d . . .
Si1 Si 0.62739(8) 0.67559(6) 0.35671(8) 0.02546(18) Uani 1 1 d . . .
C1 C 0.6147(3) 0.5963(2) 0.4786(3) 0.0235(6) Uani 1 1 d . . .
C2 C 0.7174(3) 0.5136(2) 0.4838(3) 0.0273(6) Uani 1 1 d . . .
H2A H 0.7828 0.4791 0.4107 0.033 Uiso 1 1 calc R . .
C3 C 0.7059(3) 0.4917(2) 0.6154(3) 0.0282(6) Uani 1 1 d . . .
H3A H 0.7629 0.4423 0.6448 0.034 Uiso 1 1 calc R . .
C4 C 0.5926(3) 0.5576(2) 0.6950(3) 0.0260(6) Uani 1 1 d . . .
C5 C 0.5367(3) 0.6242(2) 0.6123(3) 0.0239(6) Uani 1 1 d . . .
C6 C 0.7251(3) 0.7601(2) 0.4827(3) 0.0234(6) Uani 1 1 d . . .
C7 C 0.8602(3) 0.7257(2) 0.4894(3) 0.0240(6) Uani 1 1 d . . .
H7A H 0.9123 0.6709 0.4167 0.029 Uiso 1 1 calc R . .
C8 C 0.9044(3) 0.7858(2) 0.6207(3) 0.0235(6) Uani 1 1 d . . .
C9 C 0.7964(3) 0.8630(2) 0.6997(3) 0.0232(6) Uani 1 1 d . . .
C10 C 0.6851(3) 0.8470(2) 0.6174(3) 0.0237(6) Uani 1 1 d . . .
C11 C 0.4211(3) 0.6999(2) 0.6711(3) 0.0295(6) Uani 1 1 d . . .
H11A H 0.3837 0.7450 0.6211 0.035 Uiso 1 1 calc R . .
C12 C 0.3666(3) 0.7056(2) 0.7997(3) 0.0358(7) Uani 1 1 d . . .
H12A H 0.2910 0.7549 0.8376 0.043 Uiso 1 1 calc R . .
C13 C 0.4212(3) 0.6387(3) 0.8788(3) 0.0386(8) Uani 1 1 d . . .
H13A H 0.3802 0.6446 0.9668 0.046 Uiso 1 1 calc R . .
C14 C 0.5320(3) 0.5660(2) 0.8291(3) 0.0338(7) Uani 1 1 d . . .
H14A H 0.5672 0.5227 0.8824 0.041 Uiso 1 1 calc R . .
C15 C 0.5646(3) 0.9141(2) 0.6735(3) 0.0307(7) Uani 1 1 d . . .
H15A H 0.4914 0.9038 0.6226 0.037 Uiso 1 1 calc R . .
C16 C 0.5568(3) 0.9935(2) 0.8024(4) 0.0361(7) Uani 1 1 d . . .
H16A H 0.4777 1.0382 0.8387 0.043 Uiso 1 1 calc R . .
C17 C 0.6673(3) 1.0097(2) 0.8829(4) 0.0371(7) Uani 1 1 d . . .
H17A H 0.6590 1.0647 0.9709 0.045 Uiso 1 1 calc R . .
C18 C 0.7846(3) 0.9467(2) 0.8343(3) 0.0299(7) Uani 1 1 d . . .
H18A H 0.8560 0.9581 0.8882 0.036 Uiso 1 1 calc R . .
C19 C 1.0407(3) 0.7770(2) 0.6639(3) 0.0291(6) Uani 1 1 d . . .
H19A H 1.0916 0.7100 0.6036 0.035 Uiso 1 1 calc R . .
H19B H 1.0433 0.7787 0.7654 0.035 Uiso 1 1 calc R . .
C20 C 1.1003(3) 0.8634(2) 0.6477(3) 0.0257(6) Uani 1 1 d . . .
C21 C 1.1385(3) 0.9341(2) 0.7687(3) 0.0328(7) Uani 1 1 d . . .
H21A H 1.1244 0.9300 0.8616 0.039 Uiso 1 1 calc R . .
C22 C 1.1972(3) 1.0108(3) 0.7549(4) 0.0393(8) Uani 1 1 d . . .
H22A H 1.2229 1.0574 0.8377 0.047 Uiso 1 1 calc R . .
C23 C 1.2174(3) 1.0182(3) 0.6188(4) 0.0449(9) Uani 1 1 d . . .
H23A H 1.2567 1.0699 0.6090 0.054 Uiso 1 1 calc R . .
C24 C 1.1797(3) 0.9490(3) 0.4968(4) 0.0441(8) Uani 1 1 d . . .
H24A H 1.1927 0.9541 0.4044 0.053 Uiso 1 1 calc R . .
C25 C 1.1222(3) 0.8718(3) 0.5118(4) 0.0363(7) Uani 1 1 d . . .
H25A H 1.0978 0.8247 0.4286 0.044 Uiso 1 1 calc R . .
C26 C 0.7266(3) 0.5939(2) 0.1864(3) 0.0353(7) Uani 1 1 d . . .
H26A H 0.6845 0.5400 0.1312 0.053 Uiso 1 1 calc R . .
H26B H 0.8091 0.5627 0.2113 0.053 Uiso 1 1 calc R . .
H26C H 0.7377 0.6368 0.1283 0.053 Uiso 1 1 calc R . .
C27 C 0.4723(3) 0.7463(3) 0.3152(4) 0.0422(8) Uani 1 1 d . . .
H27A H 0.4244 0.6968 0.2596 0.063 Uiso 1 1 calc R . .
H27B H 0.4879 0.7892 0.2591 0.063 Uiso 1 1 calc R . .
H27C H 0.4242 0.7896 0.4053 0.063 Uiso 1 1 calc R . .
C28 C 0.9941(4) 1.2686(3) 0.9005(5) 0.0641(12) Uani 1 1 d . . .
H28A H 1.0322 1.2868 0.9947 0.077 Uiso 1 1 calc R . .
H28B H 1.0630 1.2315 0.8254 0.077 Uiso 1 1 calc R . .

loop_
_atom_site_aniso_label
_atom_site_aniso_U_11
_atom_site_aniso_U_22
_atom_site_aniso_U_33
_atom_site_aniso_U_23
_atom_site_aniso_U_13
_atom_site_aniso_U_12
Zr1 0.02212(14) 0.01957(14) 0.02054(14) 0.00665(10) -0.00540(10) -0.00789(10)
Cl1 0.0277(4) 0.0359(4) 0.0579(5) 0.0264(4) -0.0129(3) -0.0084(3)
Cl2 0.0475(4) 0.0327(4) 0.0220(3) 0.0053(3) -0.0014(3) -0.0185(3)
Cl3 0.0790(7) 0.0471(5) 0.0578(6) 0.0215(5) 0.0000(5) -0.0041(5)
Cl4 0.0786(7) 0.0587(6) 0.0563(6) 0.0192(5) 0.0140(5) -0.0236(5)
Si1 0.0291(4) 0.0275(4) 0.0217(4) 0.0079(3) -0.0086(3) -0.0108(3)
C1 0.0255(14) 0.0240(14) 0.0203(14) 0.0016(11) -0.0059(11) -0.0128(11)
C2 0.0302(15) 0.0206(14) 0.0287(15) 0.0021(12) -0.0049(12) -0.0103(12)
C3 0.0298(15) 0.0203(14) 0.0370(17) 0.0103(12) -0.0092(13) -0.0094(12)
C4 0.0332(16) 0.0240(14) 0.0265(15) 0.0094(12) -0.0097(12) -0.0170(12)
C5 0.0248(14) 0.0241(14) 0.0248(14) 0.0064(11) -0.0077(11) -0.0126(11)
C6 0.0296(15) 0.0214(14) 0.0218(14) 0.0089(11) -0.0049(11) -0.0084(11)
C7 0.0275(15) 0.0223(14) 0.0226(14) 0.0063(11) 0.0011(11) -0.0077(11)
C8 0.0258(14) 0.0225(14) 0.0268(14) 0.0112(12) -0.0046(11) -0.0104(11)
C9 0.0274(15) 0.0192(13) 0.0267(14) 0.0091(11) -0.0054(11) -0.0107(11)
C10 0.0283(15) 0.0191(13) 0.0270(14) 0.0092(11) -0.0047(12) -0.0094(11)
C11 0.0251(15) 0.0309(16) 0.0314(16) 0.0061(13) -0.0065(12) -0.0103(12)
C12 0.0281(16) 0.0391(18) 0.0339(17) 0.0011(14) 0.0017(13) -0.0106(14)
C13 0.045(2) 0.049(2) 0.0245(16) 0.0059(14) 0.0019(14) -0.0255(16)
C14 0.0437(19) 0.0370(17) 0.0290(16) 0.0130(14) -0.0110(14) -0.0235(15)
C15 0.0269(15) 0.0266(15) 0.0386(17) 0.0109(13) -0.0031(13) -0.0055(12)
C16 0.0353(17) 0.0266(16) 0.0412(18) 0.0071(14) 0.0051(14) -0.0014(13)
C17 0.048(2) 0.0245(16) 0.0344(17) 0.0008(13) 0.0003(15) -0.0125(14)
C18 0.0382(17) 0.0241(15) 0.0291(15) 0.0052(12) -0.0051(13) -0.0159(13)
C19 0.0269(15) 0.0289(15) 0.0355(16) 0.0133(13) -0.0072(12) -0.0100(12)
C20 0.0179(13) 0.0285(15) 0.0340(16) 0.0138(13) -0.0036(12) -0.0061(11)
C21 0.0331(16) 0.0368(17) 0.0326(16) 0.0116(14) -0.0050(13) -0.0158(14)
C22 0.0394(18) 0.0339(17) 0.047(2) 0.0099(15) -0.0068(15) -0.0176(14)
C23 0.0336(18) 0.0399(19) 0.073(3) 0.0309(19) -0.0024(17) -0.0139(15)
C24 0.046(2) 0.053(2) 0.045(2) 0.0294(18) 0.0004(16) -0.0128(17)
C25 0.0375(18) 0.0425(18) 0.0344(17) 0.0166(14) -0.0072(14) -0.0144(15)
C26 0.0441(19) 0.0379(17) 0.0252(16) 0.0071(13) -0.0030(13) -0.0169(15)
C27 0.0398(19) 0.048(2) 0.0419(19) 0.0195(16) -0.0162(15) -0.0082(16)
C28 0.067(3) 0.061(3) 0.078(3) 0.036(2) -0.029(2) -0.022(2)

loop_
_geom_bond_atom_site_label_1
_geom_bond_atom_site_label_2
_geom_bond_distance
_geom_bond_site_symmetry_2
_geom_bond_publ_flag
Zr1 Cl2 2.4119(12) . ?
Zr1 Cl1 2.4336(11) . ?
Zr1 C6 2.455(3) . ?
Zr1 C1 2.466(3) . ?
Zr1 C7 2.466(3) . ?
Zr1 C2 2.468(3) . ?
Zr1 C5 2.545(3) . ?
Zr1 C3 2.562(3) . ?
Zr1 C10 2.564(3) . ?
Zr1 C8 2.606(3) . ?
Zr1 C4 2.637(3) . ?
Zr1 C9 2.677(3) . ?
Cl3 C28 1.736(4) . ?
Cl4 C28 1.753(4) . ?
Si1 C27 1.849(3) . ?
Si1 C26 1.853(3) . ?
Si1 C6 1.870(3) . ?
Si1 C1 1.870(3) . ?
C1 C2 1.423(4) . ?
C1 C5 1.438(4) . ?
C2 C3 1.408(4) . ?
C2 H2A 0.9300 . ?
C3 C4 1.410(4) . ?
C3 H3A 0.9300 . ?
C4 C14 1.410(4) . ?
C4 C5 1.440(4) . ?
C5 C11 1.426(4) . ?
C6 C7 1.428(4) . ?
C6 C10 1.451(4) . ?
C7 C8 1.410(4) . ?
C7 H7A 0.9300 . ?
C8 C9 1.424(4) . ?
C8 C19 1.500(4) . ?
C9 C18 1.419(4) . ?
C9 C10 1.437(4) . ?
C10 C15 1.414(4) . ?
C11 C12 1.347(4) . ?
C11 H11A 0.9300 . ?
C12 C13 1.413(5) . ?
C12 H12A 0.9300 . ?
C13 C14 1.358(5) . ?
C13 H13A 0.9300 . ?
C14 H14A 0.9300 . ?
C15 C16 1.358(4) . ?
C15 H15A 0.9300 . ?
C16 C17 1.422(5) . ?
C16 H16A 0.9300 . ?
C17 C18 1.356(4) . ?
C17 H17A 0.9300 . ?
C18 H18A 0.9300 . ?
C19 C20 1.516(4) . ?
C19 H19A 0.9700 . ?
C19 H19B 0.9700 . ?
C20 C25 1.377(4) . ?
C20 C21 1.381(4) . ?
C21 C22 1.380(4) . ?
C21 H21A 0.9300 . ?
C22 C23 1.370(5) . ?
C22 H22A 0.9300 . ?
C23 C24 1.374(5) . ?
C23 H23A 0.9300 . ?
C24 C25 1.384(4) . ?
C24 H24A 0.9300 . ?
C25 H25A 0.9300 . ?
C26 H26A 0.9600 . ?
C26 H26B 0.9600 . ?
C26 H26C 0.9600 . ?
C27 H27A 0.9600 . ?
C27 H27B 0.9600 . ?
C27 H27C 0.9600 . ?
C28 H28A 0.9700 . ?
C28 H28B 0.9700 . ?
